data_7051984
loop_
_publ_author_name
'Nath, Naba K.'
'Saha, Binoy K.'
'Nangia, Ashwini'

_publ_section_title
;
 Isostructural polymorphs of triiodophloroglucinol and
 triiodoresorcinol
;
_journal_issue 10
_journal_name_full 'New Journal of Chemistry'
_journal_page_first 1693
_journal_paper_doi 10.1039/b804905j
_journal_volume 32
_journal_year 2008
_chemical_formula_moiety 'C6 H3 I3 O3'
_chemical_formula_sum 'C6 H3 I3 O3'
_chemical_formula_weight 503.78
_chemical_name_common triiododphlorogluicinol
_chemical_name_systematic
;
triiododphlorogluicinol
;
_space_group_IT_number 19
_symmetry_cell_setting orthorhombic
_symmetry_space_group_name_Hall 'P 2ac 2ab'
_symmetry_space_group_name_H-M 'P 21 21 21'
_atom_sites_solution_primary direct
_atom_sites_solution_secondary difmap
_audit_creation_method SHELXL-97
_cell_angle_alpha 90.00
_cell_angle_beta 90.00
_cell_angle_gamma 90.00
_cell_formula_units_Z 4
_cell_length_a 4.6376(4)
_cell_length_b 13.5291(11)
_cell_length_c 15.3446(12)
_cell_measurement_reflns_used 5463
_cell_measurement_temperature 100(2)
_cell_measurement_theta_max 26.00
_cell_measurement_theta_min 2.65
_cell_volume 962.76(14)
_computing_cell_refinement 'Bruker SMART'
_computing_data_collection 'Bruker SMART'
_computing_data_reduction 'Bruker SAINT'
_computing_molecular_graphics 'Bruker SHELXTL'
_computing_publication_material 'Bruker SHELXTL'
_computing_structure_refinement 'SHELXL-97 (Sheldrick, 1997)'
_computing_structure_solution 'SHELXS-97 (Sheldrick, 1990)'
_diffrn_ambient_temperature 100(2)
_diffrn_measured_fraction_theta_full 1.000
_diffrn_measured_fraction_theta_max 1.000
_diffrn_measurement_device_type 'CCD area detector'
_diffrn_measurement_method 'phi and omega scans'
_diffrn_radiation_monochromator graphite
_diffrn_radiation_source 'fine-focus sealed tube'
_diffrn_radiation_type MoK\a
_diffrn_radiation_wavelength 0.71073
_diffrn_reflns_av_R_equivalents 0.0281
_diffrn_reflns_av_sigmaI/netI 0.0288
_diffrn_reflns_limit_h_max 5
_diffrn_reflns_limit_h_min -5
_diffrn_reflns_limit_k_max 11
_diffrn_reflns_limit_k_min -16
_diffrn_reflns_limit_l_max 18
_diffrn_reflns_limit_l_min -18
_diffrn_reflns_number 5921
_diffrn_reflns_theta_full 25.50
_diffrn_reflns_theta_max 25.50
_diffrn_reflns_theta_min 2.01
_exptl_absorpt_coefficient_mu 9.705
_exptl_absorpt_correction_T_max 0.418
_exptl_absorpt_correction_T_min 0.2240
_exptl_absorpt_correction_type multi-scan
_exptl_absorpt_process_details 'SADABS - Bruker Nonius area detector scaling and absorption correction-V2.10'
_exptl_crystal_colour colorless
_exptl_crystal_density_diffrn 3.476
_exptl_crystal_density_method 'not measured'
_exptl_crystal_description needle
_exptl_crystal_F_000 888
_exptl_crystal_size_max 0.22
_exptl_crystal_size_mid 0.12
_exptl_crystal_size_min 0.09
_refine_diff_density_max 0.925
_refine_diff_density_min -1.349
_refine_diff_density_rms 0.236
_refine_ls_abs_structure_details 'Flack H D (1983), Acta Cryst. A39, 876-881'
_refine_ls_abs_structure_Flack 0.94(6)
_refine_ls_extinction_method none
_refine_ls_goodness_of_fit_ref 1.108
_refine_ls_matrix_type full
_refine_ls_number_parameters 109
_refine_ls_number_reflns 1805
_refine_ls_number_restraints 0
_refine_ls_restrained_S_all 1.108
_refine_ls_R_factor_all 0.0242
_refine_ls_R_factor_gt 0.0241
_refine_ls_shift/su_max 0.001
_refine_ls_shift/su_mean 0.000
_refine_ls_structure_factor_coef Fsqd
_refine_ls_weighting_details 'calc w=1/[\s^2^(Fo^2^)+(0.0370P)^2^+1.6706P] where P=(Fo^2^+2Fc^2^)/3'
_refine_ls_weighting_scheme calc
_refine_ls_wR_factor_gt 0.0602
_refine_ls_wR_factor_ref 0.0603
_reflns_number_gt 1800
_reflns_number_total 1805
_reflns_threshold_expression >2sigma(I)
_cod_data_source_file b804905j.txt
_cod_data_source_block an550_m_tig-o
_cod_depositor_comments
;
The following automatic conversions were performed:
'_symmetry_cell_setting' value 'Orthorhombic' changed to 'orthorhombic'
according to '/home/saulius/struct/CIF-dictionaries/cif_core.dic'
dictionary named 'cif_core.dic' version 2.4.1 from 2010-06-29.

Automatic conversion script
Id: cif_fix_enum 1527 2010-12-29 10:47:43Z saulius 
;
_cod_original_sg_symbol_H-M 'P2(1)2(1)2(1) '
_cod_database_code 7051984

loop_
_symmetry_equiv_pos_as_xyz
'x, y, z'
'-x+1/2, -y, z+1/2'
'-x, y+1/2, -z+1/2'
'x+1/2, -y+1/2, -z'

loop_
_atom_site_label
_atom_site_type_symbol
_atom_site_fract_x
_atom_site_fract_y
_atom_site_fract_z
_atom_site_U_iso_or_equiv
_atom_site_adp_type
_atom_site_occupancy
_atom_site_symmetry_multiplicity
_atom_site_calc_flag
_atom_site_refinement_flags
_atom_site_disorder_assembly
_atom_site_disorder_group
I2 I 1.00004(8) -0.16223(3) 0.07919(2) 0.01483(12) Uani 1 1 d . . .
I3 I 0.36762(8) 0.17379(3) 0.25608(2) 0.01461(12) Uani 1 1 d . . .
I1 I 0.22600(8) 0.11107(3) -0.12764(2) 0.01425(12) Uani 1 1 d . . .
O2 O 0.6729(10) -0.0697(3) -0.0771(3) 0.0175(9) Uani 1 1 d . . .
O3 O 0.7802(10) -0.0090(3) 0.2267(3) 0.0166(9) Uani 1 1 d . . .
C1 C 0.3495(13) 0.1200(5) 0.0644(4) 0.0150(12) Uani 1 1 d . . .
C6 C 0.4742(13) 0.0947(5) 0.1441(4) 0.0143(12) Uani 1 1 d . . .
C4 C 0.7306(15) -0.0378(4) 0.0724(4) 0.0137(12) Uani 1 1 d . . .
C5 C 0.6650(13) 0.0147(5) 0.1474(4) 0.0130(12) Uani 1 1 d . . .
C3 C 0.6088(13) -0.0131(5) -0.0076(4) 0.0134(12) Uani 1 1 d . . .
O1 O 0.1550(11) 0.1938(4) 0.0564(3) 0.0185(10) Uani 1 1 d . . .
C2 C 0.4190(12) 0.0675(5) -0.0104(4) 0.0121(12) Uani 1 1 d . . .

loop_
_atom_site_aniso_label
_atom_site_aniso_U_11
_atom_site_aniso_U_22
_atom_site_aniso_U_33
_atom_site_aniso_U_23
_atom_site_aniso_U_13
_atom_site_aniso_U_12
I2 0.01437(18) 0.0118(2) 0.0183(2) 0.00150(15) 0.00164(15) 0.00206(18)
I3 0.0195(2) 0.0127(2) 0.01167(19) -0.00072(15) 0.00254(15) -0.00011(16)
I1 0.01571(19) 0.0150(2) 0.0120(2) 0.00012(14) -0.00234(14) 0.00020(16)
O2 0.021(2) 0.017(2) 0.0144(19) -0.0033(18) 0.0029(19) 0.005(2)
O3 0.021(2) 0.019(2) 0.0098(19) -0.0014(16) -0.0028(18) 0.006(2)
C1 0.015(3) 0.011(3) 0.018(3) 0.002(2) -0.002(3) 0.000(3)
C6 0.013(3) 0.016(3) 0.013(3) -0.004(2) 0.000(2) -0.003(3)
C4 0.013(3) 0.010(3) 0.018(3) 0.001(2) 0.003(3) -0.001(3)
C5 0.013(3) 0.014(3) 0.012(3) 0.001(2) -0.002(2) -0.002(2)
C3 0.014(3) 0.016(3) 0.011(3) -0.001(2) 0.002(2) -0.009(3)
O1 0.021(2) 0.019(3) 0.016(2) 0.0001(18) -0.0031(18) 0.0060(19)
C2 0.016(3) 0.011(3) 0.009(3) 0.002(2) -0.001(2) 0.000(2)

loop_
_atom_type_symbol
_atom_type_description
_atom_type_scat_dispersion_real
_atom_type_scat_dispersion_imag
_atom_type_scat_source
C C 0.0033 0.0016 'International Tables Vol C Tables 4.2.6.8 and 6.1.1.4'
H H 0.0000 0.0000 'International Tables Vol C Tables 4.2.6.8 and 6.1.1.4'
O O 0.0106 0.0060 'International Tables Vol C Tables 4.2.6.8 and 6.1.1.4'
I I -0.4742 1.8119 'International Tables Vol C Tables 4.2.6.8 and 6.1.1.4'

loop_
_geom_angle_atom_site_label_1
_geom_angle_atom_site_label_2
_geom_angle_atom_site_label_3
_geom_angle
_geom_angle_site_symmetry_1
_geom_angle_site_symmetry_3
_geom_angle_publ_flag
O1 C1 C2 117.3(5) . . ?
O1 C1 C6 122.5(6) . . ?
C2 C1 C6 120.2(6) . . ?
C1 C6 C5 118.9(6) . . ?
C1 C6 I3 119.9(5) . . ?
C5 C6 I3 121.2(5) . . ?
C5 C4 C3 121.4(6) . . ?
C5 C4 I2 120.0(4) . . ?
C3 C4 I2 118.5(5) . . ?
O3 C5 C4 122.2(5) . . ?
O3 C5 C6 117.4(5) . . ?
C4 C5 C6 120.3(6) . . ?
O2 C3 C4 118.2(6) . . ?
O2 C3 C2 123.9(5) . . ?
C4 C3 C2 117.9(5) . . ?
C1 C2 C3 121.3(5) . . ?
C1 C2 I1 117.8(4) . . ?
C3 C2 I1 120.9(4) . . ?

loop_
_geom_bond_atom_site_label_1
_geom_bond_atom_site_label_2
_geom_bond_distance
_geom_bond_site_symmetry_2
_geom_bond_publ_flag
I2 C4 2.099(6) . ?
I3 C6 2.084(6) . ?
I1 C2 2.094(6) . ?
O2 C3 1.345(8) . ?
O3 C5 1.367(7) . ?
C1 O1 1.352(8) . ?
C1 C2 1.387(9) . ?
C1 C6 1.396(8) . ?
C6 C5 1.399(9) . ?
C4 C5 1.385(8) . ?
C4 C3 1.392(9) . ?
C3 C2 1.402(9) . ?

loop_
_cod_related_entry_id
_cod_related_entry_database
_cod_related_entry_code
1 ChemSpider 157613
